data_7029696
loop_
_publ_author_name
'Ma, Jing'
'Zhao, Ke-Qing'
'Walton, Mark J.'
'Wright, Joseph A.'
'Frese, Josef W. A.'
'Elsegood, Mark R. J.'
'Xing, Qifeng'
'Sun, Wen-Hua'
'Redshaw, Carl'

_publ_section_title
;
 Vanadyl complexes bearing bi-dentate phenoxyimine ligands: synthesis,
 structural studies and ethylene polymerization capability.
;
_journal_issue 22
_journal_name_full 'Dalton transactions (Cambridge, England : 2003)'
_journal_page_first 8300
_journal_page_last 8310
_journal_paper_doi 10.1039/c4dt00021h
_journal_volume 43
_journal_year 2014
_chemical_formula_moiety 'C54 H60 N2 O8 V2'
_chemical_formula_sum 'C54 H60 N2 O8 V2'
_chemical_formula_weight 966.92
_chemical_name_systematic
;
 ?
;
_space_group_IT_number 14
_symmetry_cell_setting monoclinic
_symmetry_space_group_name_Hall '-P 2ybc'
_symmetry_space_group_name_H-M 'P 1 21/c 1'
_atom_sites_solution_hydrogens geom
_atom_sites_solution_primary direct
_atom_sites_solution_secondary 'all non-H atoms found by direct methods'
_audit_creation_method SHELXL-97
_cell_angle_alpha 90.00
_cell_angle_beta 99.3405(6)
_cell_angle_gamma 90.00
_cell_formula_units_Z 2
_cell_length_a 11.9699(5)
_cell_length_b 15.6408(6)
_cell_length_c 13.9536(5)
_cell_measurement_reflns_used 8390
_cell_measurement_temperature 150(2)
_cell_measurement_theta_max 30.35
_cell_measurement_theta_min 2.46
_cell_volume 2577.74(17)
_computing_cell_refinement 'Bruker SAINT'
_computing_data_collection 'Bruker APEX 2'
_computing_data_reduction 'Bruker SAINT'
_computing_molecular_graphics 'Bruker SHELXTL'
_computing_publication_material 'Bruker SHELXTL and local programs'
_computing_structure_refinement 'SHELXL-97 (Sheldrick, 2008)'
_computing_structure_solution 'SHELXL-97 (Sheldrick, 2008)'
_diffrn_ambient_temperature 150(2)
_diffrn_measured_fraction_theta_full 0.991
_diffrn_measured_fraction_theta_max 0.991
_diffrn_measurement_device_type 'Bruker APEX 2 CCD diffractometer'
_diffrn_measurement_method '\w rotation with narrow frames'
_diffrn_radiation_monochromator graphite
_diffrn_radiation_source 'fine-focus sealed tube'
_diffrn_radiation_type MoK\a
_diffrn_radiation_wavelength 0.71073
_diffrn_reflns_av_R_equivalents 0.0315
_diffrn_reflns_av_unetI/netI 0.0301
_diffrn_reflns_limit_h_max 16
_diffrn_reflns_limit_h_min -17
_diffrn_reflns_limit_k_max 22
_diffrn_reflns_limit_k_min -22
_diffrn_reflns_limit_l_max 19
_diffrn_reflns_limit_l_min -19
_diffrn_reflns_number 29752
_diffrn_reflns_theta_full 30.56
_diffrn_reflns_theta_max 30.56
_diffrn_reflns_theta_min 1.97
_diffrn_standards_decay_% 0
_diffrn_standards_number 0
_exptl_absorpt_coefficient_mu 0.416
_exptl_absorpt_correction_T_max 0.952
_exptl_absorpt_correction_T_min 0.795
_exptl_absorpt_correction_type multi-scan
_exptl_absorpt_process_details 'SADABS v2008/1, Sheldrick, G.M., (2008)'
_exptl_crystal_colour 'dark red'
_exptl_crystal_density_diffrn 1.246
_exptl_crystal_density_method 'not measured'
_exptl_crystal_description block
_exptl_crystal_F_000 1016
_exptl_crystal_size_max 0.58
_exptl_crystal_size_mid 0.20
_exptl_crystal_size_min 0.12
_refine_diff_density_max 0.440
_refine_diff_density_min -0.399
_refine_diff_density_rms 0.056
_refine_ls_extinction_method none
_refine_ls_goodness_of_fit_ref 1.024
_refine_ls_hydrogen_treatment constr
_refine_ls_matrix_type full
_refine_ls_number_parameters 304
_refine_ls_number_reflns 7812
_refine_ls_number_restraints 0
_refine_ls_restrained_S_all 1.024
_refine_ls_R_factor_all 0.0506
_refine_ls_R_factor_gt 0.0378
_refine_ls_shift/su_max 0.001
_refine_ls_shift/su_mean 0.000
_refine_ls_structure_factor_coef Fsqd
_refine_ls_weighting_details 'calc w=1/[\s^2^(Fo^2^)+(0.0543P)^2^+0.8316P] where P=(Fo^2^+2Fc^2^)/3'
_refine_ls_weighting_scheme calc
_refine_ls_wR_factor_gt 0.0986
_refine_ls_wR_factor_ref 0.1069
_reflns_number_gt 6246
_reflns_number_total 7812
_reflns_threshold_expression I>2\s(I)
_cod_data_source_file c4dt00021h2.cif
_cod_data_source_block 10
_cod_depositor_comments 'Adding full bibliography for 7029687--7029699.cif.'
_cod_original_sg_symbol_H-M P2(1)/c
_cod_database_code 7029696

loop_
_symmetry_equiv_pos_as_xyz
'x, y, z'
'-x, y+1/2, -z+1/2'
'-x, -y, -z'
'x, -y-1/2, z-1/2'

loop_
_atom_site_label
_atom_site_type_symbol
_atom_site_fract_x
_atom_site_fract_y
_atom_site_fract_z
_atom_site_U_iso_or_equiv
_atom_site_adp_type
_atom_site_occupancy
_atom_site_symmetry_multiplicity
_atom_site_calc_flag
_atom_site_refinement_flags
V1 V 0.019540(18) 0.442159(14) 0.432064(15) 0.01816(7) Uani 1 1 d .
O1 O 0.12057(8) 0.45317(6) 0.34714(7) 0.02031(18) Uani 1 1 d .
O3 O 0.01162(9) 0.44505(6) 0.56152(7) 0.02285(19) Uani 1 1 d .
O4 O -0.09073(8) 0.39690(7) 0.37446(7) 0.0263(2) Uani 1 1 d .
C1 C 0.23082(10) 0.43967(8) 0.34896(9) 0.0188(2) Uani 1 1 d .
C2 C 0.29225(11) 0.49056(8) 0.29149(10) 0.0207(2) Uani 1 1 d .
C3 C 0.40745(11) 0.47323(9) 0.29928(10) 0.0245(3) Uani 1 1 d .
H3 H 0.4503 0.5072 0.2620 0.029 Uiso 1 1 calc R
C4 C 0.46495(11) 0.40899(9) 0.35848(10) 0.0236(3) Uani 1 1 d .
C5 C 0.40161(11) 0.35892(9) 0.41054(10) 0.0225(3) Uani 1 1 d .
H5 H 0.4372 0.3137 0.4495 0.027 Uiso 1 1 calc R
C6 C 0.28481(11) 0.37367(8) 0.40702(9) 0.0201(2) Uani 1 1 d .
C7 C 0.23356(12) 0.56130(9) 0.22617(10) 0.0240(3) Uani 1 1 d .
C8 C 0.18557(14) 0.62996(10) 0.28771(12) 0.0326(3) Uani 1 1 d .
H8A H 0.1324 0.6033 0.3252 0.049 Uiso 1 1 calc R
H8B H 0.1461 0.6738 0.2448 0.049 Uiso 1 1 calc R
H8C H 0.2477 0.6564 0.3322 0.049 Uiso 1 1 calc R
C9 C 0.13771(13) 0.52294(11) 0.15203(11) 0.0299(3) Uani 1 1 d .
H9A H 0.1688 0.4791 0.1136 0.045 Uiso 1 1 calc R
H9B H 0.1023 0.5682 0.1089 0.045 Uiso 1 1 calc R
H9C H 0.0810 0.4971 0.1863 0.045 Uiso 1 1 calc R
C10 C 0.31577(13) 0.60621(11) 0.16914(12) 0.0346(3) Uani 1 1 d .
H10A H 0.3771 0.6325 0.2146 0.052 Uiso 1 1 calc R
H10B H 0.2752 0.6505 0.1276 0.052 Uiso 1 1 calc R
H10C H 0.3475 0.5643 0.1288 0.052 Uiso 1 1 calc R
C11 C 0.59297(11) 0.39874(10) 0.36354(11) 0.0279(3) Uani 1 1 d .
C12 C 0.62018(15) 0.37778(15) 0.26261(14) 0.0478(5) Uani 1 1 d .
H12A H 0.7022 0.3712 0.2664 0.072 Uiso 1 1 calc R
H12B H 0.5935 0.4243 0.2177 0.072 Uiso 1 1 calc R
H12C H 0.5823 0.3244 0.2392 0.072 Uiso 1 1 calc R
C13 C 0.65077(13) 0.48283(11) 0.40010(16) 0.0425(4) Uani 1 1 d .
H13A H 0.6340 0.4956 0.4650 0.064 Uiso 1 1 calc R
H13B H 0.6224 0.5293 0.3556 0.064 Uiso 1 1 calc R
H13C H 0.7328 0.4773 0.4031 0.064 Uiso 1 1 calc R
C14 C 0.64034(13) 0.32796(12) 0.43336(15) 0.0412(4) Uani 1 1 d .
H14A H 0.6259 0.3417 0.4988 0.062 Uiso 1 1 calc R
H14B H 0.7221 0.3229 0.4342 0.062 Uiso 1 1 calc R
H14C H 0.6035 0.2737 0.4121 0.062 Uiso 1 1 calc R
C15 C 0.22350(11) 0.31988(8) 0.46423(9) 0.0207(2) Uani 1 1 d .
H15 H 0.2622 0.2718 0.4952 0.025 Uiso 1 1 calc R
N1 N 0.11990(9) 0.33182(7) 0.47676(8) 0.0192(2) Uani 1 1 d .
C16 C 0.07270(11) 0.27443(8) 0.53959(9) 0.0209(2) Uani 1 1 d .
C17 C -0.02833(12) 0.23257(9) 0.50547(10) 0.0253(3) Uani 1 1 d .
H17 H -0.0623 0.2387 0.4394 0.030 Uiso 1 1 calc R
C18 C -0.07981(13) 0.18194(10) 0.56711(11) 0.0299(3) Uani 1 1 d .
H18 H -0.1484 0.1530 0.5432 0.036 Uiso 1 1 calc R
C19 C -0.03110(13) 0.17362(9) 0.66379(11) 0.0288(3) Uani 1 1 d .
H19 H -0.0669 0.1395 0.7063 0.035 Uiso 1 1 calc R
C20 C 0.06942(13) 0.21490(10) 0.69854(10) 0.0281(3) Uani 1 1 d .
H20 H 0.1031 0.2086 0.7646 0.034 Uiso 1 1 calc R
C21 C 0.12132(11) 0.26567(9) 0.63686(10) 0.0237(3) Uani 1 1 d .
O2 O 0.22412(9) 0.30564(8) 0.66692(7) 0.0311(2) Uani 1 1 d .
C22 C 0.24364(12) 0.34482(10) 0.75697(10) 0.0271(3) Uani 1 1 d .
C23 C 0.35320(13) 0.33999(11) 0.80703(11) 0.0311(3) Uani 1 1 d .
H23 H 0.4093 0.3087 0.7809 0.037 Uiso 1 1 calc R
C24 C 0.38032(14) 0.38114(12) 0.89561(13) 0.0397(4) Uani 1 1 d .
H24 H 0.4555 0.3785 0.9302 0.048 Uiso 1 1 calc R
C25 C 0.29833(17) 0.42612(14) 0.93391(14) 0.0491(5) Uani 1 1 d .
H25 H 0.3169 0.4538 0.9950 0.059 Uiso 1 1 calc R
C26 C 0.18951(17) 0.43075(14) 0.88313(16) 0.0499(5) Uani 1 1 d .
H26 H 0.1336 0.4619 0.9096 0.060 Uiso 1 1 calc R
C27 C 0.16073(15) 0.39055(12) 0.79390(13) 0.0392(4) Uani 1 1 d .
H27 H 0.0859 0.3942 0.7588 0.047 Uiso 1 1 calc R

loop_
_atom_site_aniso_label
_atom_site_aniso_U_11
_atom_site_aniso_U_22
_atom_site_aniso_U_33
_atom_site_aniso_U_23
_atom_site_aniso_U_13
_atom_site_aniso_U_12
V1 0.01740(11) 0.02142(11) 0.01660(11) 0.00039(8) 0.00557(8) 0.00309(8)
O1 0.0180(4) 0.0247(5) 0.0193(4) 0.0030(3) 0.0063(3) 0.0042(3)
O3 0.0297(5) 0.0228(5) 0.0180(4) 0.0031(3) 0.0098(4) 0.0070(4)
O4 0.0197(4) 0.0334(5) 0.0263(5) -0.0022(4) 0.0053(4) 0.0008(4)
C1 0.0178(5) 0.0208(6) 0.0182(5) -0.0029(5) 0.0044(4) 0.0012(4)
C2 0.0194(6) 0.0221(6) 0.0212(6) -0.0005(5) 0.0050(5) 0.0000(5)
C3 0.0206(6) 0.0273(7) 0.0270(7) -0.0019(5) 0.0077(5) -0.0025(5)
C4 0.0177(6) 0.0258(7) 0.0275(7) -0.0053(5) 0.0041(5) 0.0012(5)
C5 0.0191(6) 0.0236(6) 0.0246(6) -0.0018(5) 0.0032(5) 0.0037(5)
C6 0.0188(6) 0.0219(6) 0.0203(6) -0.0018(5) 0.0054(5) 0.0014(5)
C7 0.0224(6) 0.0251(7) 0.0249(6) 0.0053(5) 0.0056(5) -0.0005(5)
C8 0.0365(8) 0.0251(7) 0.0366(8) 0.0033(6) 0.0067(6) 0.0056(6)
C9 0.0276(7) 0.0373(8) 0.0239(7) 0.0076(6) 0.0017(5) -0.0026(6)
C10 0.0292(7) 0.0370(8) 0.0385(8) 0.0130(7) 0.0078(6) -0.0048(6)
C11 0.0174(6) 0.0296(7) 0.0376(8) -0.0053(6) 0.0069(5) 0.0015(5)
C12 0.0270(8) 0.0739(14) 0.0455(10) -0.0159(9) 0.0143(7) 0.0056(8)
C13 0.0206(7) 0.0356(9) 0.0704(13) -0.0107(8) 0.0044(7) -0.0030(6)
C14 0.0203(7) 0.0420(9) 0.0610(11) 0.0070(8) 0.0056(7) 0.0082(6)
C15 0.0217(6) 0.0211(6) 0.0192(6) -0.0006(5) 0.0031(5) 0.0036(5)
N1 0.0210(5) 0.0202(5) 0.0169(5) 0.0003(4) 0.0049(4) 0.0011(4)
C16 0.0237(6) 0.0203(6) 0.0200(6) 0.0011(5) 0.0076(5) 0.0034(5)
C17 0.0290(7) 0.0266(7) 0.0206(6) 0.0001(5) 0.0047(5) -0.0021(5)
C18 0.0324(7) 0.0282(7) 0.0300(7) -0.0015(6) 0.0081(6) -0.0079(6)
C19 0.0369(8) 0.0244(7) 0.0272(7) 0.0047(5) 0.0120(6) -0.0004(6)
C20 0.0340(7) 0.0289(7) 0.0220(6) 0.0059(5) 0.0061(5) 0.0033(6)
C21 0.0236(6) 0.0249(6) 0.0226(6) 0.0017(5) 0.0045(5) 0.0027(5)
O2 0.0242(5) 0.0464(7) 0.0222(5) 0.0006(4) 0.0025(4) -0.0033(4)
C22 0.0279(7) 0.0289(7) 0.0240(6) 0.0030(5) 0.0029(5) -0.0023(5)
C23 0.0255(7) 0.0375(8) 0.0297(7) 0.0026(6) 0.0026(6) -0.0027(6)
C24 0.0308(8) 0.0497(10) 0.0364(9) -0.0048(7) -0.0013(7) -0.0087(7)
C25 0.0450(10) 0.0596(12) 0.0424(10) -0.0214(9) 0.0064(8) -0.0116(9)
C26 0.0413(10) 0.0554(12) 0.0538(12) -0.0216(9) 0.0101(9) 0.0009(8)
C27 0.0313(8) 0.0435(10) 0.0412(9) -0.0058(7) 0.0012(7) 0.0039(7)

loop_
_atom_type_symbol
_atom_type_description
_atom_type_scat_dispersion_real
_atom_type_scat_dispersion_imag
_atom_type_scat_source
C C 0.0033 0.0016 'International Tables Vol C Tables 4.2.6.8 and 6.1.1.4'
H H 0.0000 0.0000 'International Tables Vol C Tables 4.2.6.8 and 6.1.1.4'
N N 0.0061 0.0033 'International Tables Vol C Tables 4.2.6.8 and 6.1.1.4'
O O 0.0106 0.0060 'International Tables Vol C Tables 4.2.6.8 and 6.1.1.4'
V V 0.3005 0.5294 'International Tables Vol C Tables 4.2.6.8 and 6.1.1.4'

loop_
_geom_angle_atom_site_label_1
_geom_angle_atom_site_label_2
_geom_angle_atom_site_label_3
_geom_angle
_geom_angle_site_symmetry_1
_geom_angle_site_symmetry_3
O4 V1 O3 107.30(5) . 3_566
O4 V1 O3 109.76(5) . .
O3 V1 O3 83.25(4) 3_566 .
O4 V1 O1 107.13(5) . .
O3 V1 O1 95.93(4) 3_566 .
O3 V1 O1 141.55(5) . .
O4 V1 N1 99.71(5) . .
O3 V1 N1 152.13(5) 3_566 .
O3 V1 N1 81.27(4) . .
O1 V1 N1 82.30(4) . .
O4 V1 V1 115.16(4) . 3_566
O3 V1 V1 41.86(3) 3_566 3_566
O3 V1 V1 41.40(3) . 3_566
O1 V1 V1 126.52(3) . 3_566
N1 V1 V1 119.12(3) . 3_566
C1 O1 V1 136.70(8) . .
V1 O3 V1 96.75(4) 3_566 .
O1 C1 C6 119.30(11) . .
O1 C1 C2 120.22(11) . .
C6 C1 C2 120.47(12) . .
C3 C2 C1 116.41(12) . .
C3 C2 C7 122.73(12) . .
C1 C2 C7 120.86(11) . .
C2 C3 C4 124.66(13) . .
C5 C4 C3 117.20(12) . .
C5 C4 C11 123.30(13) . .
C3 C4 C11 119.49(12) . .
C4 C5 C6 121.10(12) . .
C1 C6 C5 120.10(12) . .
C1 C6 C15 121.42(11) . .
C5 C6 C15 118.47(12) . .
C2 C7 C10 111.67(12) . .
C2 C7 C9 109.83(12) . .
C10 C7 C9 107.55(12) . .
C2 C7 C8 110.38(11) . .
C10 C7 C8 107.36(12) . .
C9 C7 C8 109.98(12) . .
C14 C11 C4 111.82(12) . .
C14 C11 C12 108.67(14) . .
C4 C11 C12 109.92(13) . .
C14 C11 C13 108.04(14) . .
C4 C11 C13 108.63(12) . .
C12 C11 C13 109.73(15) . .
N1 C15 C6 125.20(12) . .
C15 N1 C16 118.29(11) . .
C15 N1 V1 125.66(9) . .
C16 N1 V1 115.18(8) . .
C17 C16 C21 119.33(12) . .
C17 C16 N1 119.54(12) . .
C21 C16 N1 120.89(12) . .
C18 C17 C16 120.45(13) . .
C17 C18 C19 119.91(14) . .
C20 C19 C18 120.15(13) . .
C19 C20 C21 120.06(13) . .
O2 C21 C20 122.38(12) . .
O2 C21 C16 117.46(12) . .
C20 C21 C16 120.09(13) . .
C22 O2 C21 119.11(11) . .
O2 C22 C23 116.15(13) . .
O2 C22 C27 122.67(14) . .
C23 C22 C27 121.10(15) . .
C22 C23 C24 119.39(15) . .
C25 C24 C23 120.20(16) . .
C26 C25 C24 119.87(17) . .
C25 C26 C27 120.87(18) . .
C26 C27 C22 118.56(16) . .

loop_
_geom_bond_atom_site_label_1
_geom_bond_atom_site_label_2
_geom_bond_distance
_geom_bond_site_symmetry_2
V1 O4 1.5952(10) .
V1 O3 1.8084(10) 3_566
V1 O3 1.8247(9) .
V1 O1 1.8334(9) .
V1 N1 2.1371(11) .
V1 V1 2.7157(4) 3_566
O1 C1 1.3326(15) .
O3 V1 1.8084(10) 3_566
C1 C6 1.4035(18) .
C1 C2 1.4174(18) .
C2 C3 1.3921(18) .
C2 C7 1.5299(19) .
C3 C4 1.408(2) .
C4 C5 1.3765(19) .
C4 C11 1.5309(18) .
C5 C6 1.4100(17) .
C6 C15 1.4401(18) .
C7 C10 1.5328(19) .
C7 C9 1.537(2) .
C7 C8 1.543(2) .
C11 C14 1.522(2) .
C11 C12 1.532(2) .
C11 C13 1.534(2) .
C15 N1 1.2937(16) .
N1 C16 1.4332(16) .
C16 C17 1.3896(19) .
C16 C21 1.3939(18) .
C17 C18 1.3852(19) .
C18 C19 1.386(2) .
C19 C20 1.382(2) .
C20 C21 1.3895(19) .
C21 O2 1.3833(17) .
O2 C22 1.3833(18) .
C22 C23 1.384(2) .
C22 C27 1.389(2) .
C23 C24 1.384(2) .
C24 C25 1.383(3) .
C25 C26 1.380(3) .
C26 C27 1.388(3) .

loop_
_geom_torsion_atom_site_label_1
_geom_torsion_atom_site_label_2
_geom_torsion_atom_site_label_3
_geom_torsion_atom_site_label_4
_geom_torsion
_geom_torsion_site_symmetry_1
_geom_torsion_site_symmetry_4
O4 V1 O1 C1 -134.67(12) . .
O3 V1 O1 C1 115.15(12) 3_566 .
O3 V1 O1 C1 28.54(15) . .
N1 V1 O1 C1 -36.83(12) . .
V1 V1 O1 C1 83.89(12) 3_566 .
O4 V1 O3 V1 -106.01(5) . 3_566
O3 V1 O3 V1 0.0 3_566 3_566
O1 V1 O3 V1 91.05(7) . 3_566
N1 V1 O3 V1 156.75(5) . 3_566
V1 O1 C1 C6 31.84(19) . .
V1 O1 C1 C2 -149.26(10) . .
O1 C1 C2 C3 178.76(12) . .
C6 C1 C2 C3 -2.35(18) . .
O1 C1 C2 C7 -0.32(19) . .
C6 C1 C2 C7 178.57(12) . .
C1 C2 C3 C4 0.8(2) . .
C7 C2 C3 C4 179.88(13) . .
C2 C3 C4 C5 1.4(2) . .
C2 C3 C4 C11 -177.64(13) . .
C3 C4 C5 C6 -2.2(2) . .
C11 C4 C5 C6 176.84(13) . .
O1 C1 C6 C5 -179.44(12) . .
C2 C1 C6 C5 1.66(19) . .
O1 C1 C6 C15 0.37(19) . .
C2 C1 C6 C15 -178.53(12) . .
C4 C5 C6 C1 0.7(2) . .
C4 C5 C6 C15 -179.10(12) . .
C3 C2 C7 C10 2.40(19) . .
C1 C2 C7 C10 -178.58(13) . .
C3 C2 C7 C9 121.62(14) . .
C1 C2 C7 C9 -59.36(16) . .
C3 C2 C7 C8 -116.94(15) . .
C1 C2 C7 C8 62.08(16) . .
C5 C4 C11 C14 -0.7(2) . .
C3 C4 C11 C14 178.30(14) . .
C5 C4 C11 C12 120.08(17) . .
C3 C4 C11 C12 -60.91(18) . .
C5 C4 C11 C13 -119.84(16) . .
C3 C4 C11 C13 59.16(18) . .
C1 C6 C15 N1 -8.0(2) . .
C5 C6 C15 N1 171.79(13) . .
C6 C15 N1 C16 -177.23(12) . .
C6 C15 N1 V1 -8.49(19) . .
O4 V1 N1 C15 128.86(11) . .
O3 V1 N1 C15 -65.44(15) 3_566 .
O3 V1 N1 C15 -122.44(11) . .
O1 V1 N1 C15 22.69(11) . .
V1 V1 N1 C15 -105.05(10) 3_566 .
O4 V1 N1 C16 -62.09(9) . .
O3 V1 N1 C16 103.61(11) 3_566 .
O3 V1 N1 C16 46.61(9) . .
O1 V1 N1 C16 -168.26(9) . .
V1 V1 N1 C16 64.00(9) 3_566 .
C15 N1 C16 C17 -126.16(14) . .
V1 N1 C16 C17 63.93(14) . .
C15 N1 C16 C21 59.48(17) . .
V1 N1 C16 C21 -110.43(12) . .
C21 C16 C17 C18 -0.6(2) . .
N1 C16 C17 C18 -175.08(13) . .
C16 C17 C18 C19 0.7(2) . .
C17 C18 C19 C20 -0.8(2) . .
C18 C19 C20 C21 0.7(2) . .
C19 C20 C21 O2 -177.40(13) . .
C19 C20 C21 C16 -0.6(2) . .
C17 C16 C21 O2 177.50(12) . .
N1 C16 C21 O2 -8.13(19) . .
C17 C16 C21 C20 0.6(2) . .
N1 C16 C21 C20 174.94(12) . .
C20 C21 O2 C22 -42.58(19) . .
C16 C21 O2 C22 140.57(13) . .
C21 O2 C22 C23 144.35(14) . .
C21 O2 C22 C27 -39.0(2) . .
O2 C22 C23 C24 177.00(14) . .
C27 C22 C23 C24 0.3(2) . .
C22 C23 C24 C25 0.5(3) . .
C23 C24 C25 C26 -0.7(3) . .
C24 C25 C26 C27 0.2(3) . .
C25 C26 C27 C22 0.5(3) . .
O2 C22 C27 C26 -177.26(17) . .
C23 C22 C27 C26 -0.8(3) . .
